data_1568408
loop_
_publ_author_name
'Pr\"ohm, Patrick'
'Berg, Willi'
'Rupf, Susanne Margot'
'M\"uller, Carsten'
'Riedel, Sebastian'

_publ_section_title
;
 On pyridine chloronium cations
;
_journal_issue 9
_journal_name_full 'Chemical Science'
_journal_page_first 2325
_journal_page_last 2329
_journal_paper_doi 10.1039/D2SC06757A
_journal_volume 14
_journal_year 2023
_chemical_formula_moiety 'C2.5 H2.5 Cl0.5 N0.5, 3(C5 H5 Cl0.5 N), 2(B F4), C2.5 H2.5 N0.5, 2(C3 H5 N)'
_chemical_formula_sum 'C26 H30 B2 Cl2 F8 N6'
_chemical_formula_weight 671.08
_space_group_crystal_system monoclinic
_space_group_IT_number 5
_space_group_name_Hall 'C 2y'
_space_group_name_H-M_alt 'C 1 2 1'
_atom_sites_solution_hydrogens geom
_atom_sites_solution_primary dual
_audit_creation_date 2022-05-04
_audit_creation_method
;
Olex2 1.3
(compiled 2020.02.04 svn.rd84adfe8 for OlexSys, GUI svn.r6032)
;
_audit_update_record
;
2022-11-30 deposited with the CCDC.	2023-02-06 downloaded from the CCDC.
;
_cell_angle_alpha 90
_cell_angle_beta 108.451(18)
_cell_angle_gamma 90
_cell_formula_units_Z 4
_cell_length_a 15.093(9)
_cell_length_b 14.455(7)
_cell_length_c 15.759(8)
_cell_measurement_reflns_used 9873
_cell_measurement_temperature 100
_cell_measurement_theta_max 26.39
_cell_measurement_theta_min 2.16
_cell_volume 3261(3)
_computing_cell_refinement 'SAINT V8.40B (?, 2016)'
_computing_data_reduction 'SAINT V8.40B (?, 2016)'
_computing_molecular_graphics 'Olex2 1.3 (Dolomanov et al., 2009)'
_computing_publication_material 'Olex2 1.3 (Dolomanov et al., 2009)'
_computing_structure_refinement 'XL  (Sheldrick, 2008)'
_computing_structure_solution 'SHELXT 2018/2 (Sheldrick, 2018)'
_diffrn_ambient_temperature 100
_diffrn_measured_fraction_theta_full 0.998
_diffrn_measured_fraction_theta_max 0.995
_diffrn_measurement_device_type 'Bruker APEX-II CCD'
_diffrn_measurement_method '\f and \w scans'
_diffrn_radiation_type MoK\a
_diffrn_radiation_wavelength 0.71073
_diffrn_reflns_av_R_equivalents 0.0161
_diffrn_reflns_av_unetI/netI 0.0321
_diffrn_reflns_Laue_measured_fraction_full 0.998
_diffrn_reflns_Laue_measured_fraction_max 0.995
_diffrn_reflns_limit_h_max 17
_diffrn_reflns_limit_h_min -18
_diffrn_reflns_limit_k_max 18
_diffrn_reflns_limit_k_min -18
_diffrn_reflns_limit_l_max 19
_diffrn_reflns_limit_l_min 0
_diffrn_reflns_number 6608
_diffrn_reflns_point_group_measured_fraction_full 0.979
_diffrn_reflns_point_group_measured_fraction_max 0.977
_diffrn_reflns_theta_full 25.242
_diffrn_reflns_theta_max 26.355
_diffrn_reflns_theta_min 2.002
_diffrn_source_current 1.0
_diffrn_source_power 0.05
_diffrn_source_voltage 50.0
_diffrn_standards_number 0
_exptl_absorpt_coefficient_mu 0.272
_exptl_absorpt_correction_T_max 0.7453
_exptl_absorpt_correction_T_min 0.6728
_exptl_absorpt_correction_type multi-scan
_exptl_absorpt_process_details
;
 TWINABS-2012/1 (Bruker,2012) was used for absorption correction.

Final HKLF 4 output contains 91797 reflections, Rint = 0.0780
 (59561 with I > 3sig(I), Rint = 0.0510)
;
_exptl_crystal_colour colourless
_exptl_crystal_colour_primary colourless
_exptl_crystal_density_diffrn 1.367
_exptl_crystal_description block
_exptl_crystal_F_000 1376
_exptl_crystal_recrystallization_method 'Re-crystallisation from solvent'
_exptl_crystal_size_max 0.4
_exptl_crystal_size_mid 0.2
_exptl_crystal_size_min 0.2
_refine_diff_density_max 0.440
_refine_diff_density_min -0.362
_refine_diff_density_rms 0.084
_refine_ls_abs_structure_details
;
 Refined as an inversion twin.
;
_refine_ls_abs_structure_Flack 0.50(12)
_refine_ls_extinction_method none
_refine_ls_goodness_of_fit_ref 1.143
_refine_ls_hydrogen_treatment constr
_refine_ls_matrix_type full
_refine_ls_number_parameters 405
_refine_ls_number_reflns 6491
_refine_ls_number_restraints 1
_refine_ls_restrained_S_all 1.143
_refine_ls_R_factor_all 0.0583
_refine_ls_R_factor_gt 0.0524
_refine_ls_shift/su_max 0.000
_refine_ls_shift/su_mean 0.000
_refine_ls_structure_factor_coef Fsqd
_refine_ls_weighting_details 'w=1/[\s^2^(Fo^2^)+(0.0148P)^2^+15.4800P] where P=(Fo^2^+2Fc^2^)/3'
_refine_ls_weighting_scheme calc
_refine_ls_wR_factor_gt 0.1276
_refine_ls_wR_factor_ref 0.1295
_reflns_Friedel_coverage 0.884
_reflns_Friedel_fraction_full 0.958
_reflns_Friedel_fraction_max 0.956
_reflns_number_gt 6226
_reflns_number_total 6491
_reflns_threshold_expression 'I > 2\s(I)'
_cod_data_source_file d2sc06757a2.cif
_cod_data_source_block c2_m_twin_fast
_cod_depositor_comments 'Adding full bibliography for 1568406--1568411.cif.'
_cod_database_code 1568408
_shelx_shelxl_version_number 2018/3
_shelx_space_group_comment
;
The symmetry employed for this shelxl refinement is uniquely defined
by the following loop, which should always be used as a source of
symmetry information in preference to the above space-group names.
They are only intended as comments.
;
_shelx_estimated_absorpt_t_max 0.948
_shelx_estimated_absorpt_t_min 0.899
_olex2_refinement_description
;
1. Twinned data refinement
 Scales: 0.50(12)
 0.50(12)
2. Fixed Uiso
 At 1.2 times of:
  All C(H) groups, All C(H,H) groups
 At 1.5 times of:
  All C(H,H,H) groups
3.a Secondary CH2 refined with riding coordinates:
 C015(H01A,H01B), C01C(H01I,H01J)
3.b Aromatic/amide H refined with riding coordinates:
 C00J(H00J), C00K(H00K), C00L(H00L), C00M(H00M), C00O(H00O), C00P(H00P),
 C00Q(H00Q), C00R(H00R), C00T(H00T), C00U(H00U), C00V(H00V), C00W(H00W),
 C00X(H00X), C00Y(H00Y), C00Z(H00Z), C010(H010), C011(H011), C012(H012),
 C013(H013), C016(H016), C017(H017), C019(H019)
3.c Idealised Me refined as rotating group:
 C01B(H01F,H01G,H01H), C01D(H01C,H01D,H01E)
;
_olex2_submission_special_instructions 'No special instructions were received'

loop_
_space_group_symop_operation_xyz
'x, y, z'
'-x, y, -z'
'x+1/2, y+1/2, z'
'-x+1/2, y+1/2, -z'

loop_
_atom_site_label
_atom_site_type_symbol
_atom_site_fract_x
_atom_site_fract_y
_atom_site_fract_z
_atom_site_U_iso_or_equiv
_atom_site_adp_type
_atom_site_occupancy
_atom_site_site_symmetry_order
_atom_site_calc_flag
_atom_site_refinement_flags_posn
_atom_site_refinement_flags_adp
_atom_site_refinement_flags_occupancy
_atom_site_disorder_assembly
_atom_site_disorder_group
Cl01 Cl 0.000000 0.26583(13) 0.500000 0.0234(4) Uani 1 2 d S T P . .
Cl02 Cl 0.000000 0.74365(13) 1.000000 0.0232(4) Uani 1 2 d S T P . .
Cl03 Cl 0.31182(9) 0.26109(10) 0.74828(8) 0.0244(3) Uani 1 1 d . . . . .
F004 F 0.5579(3) 0.8386(2) 0.7730(3) 0.0323(9) Uani 1 1 d . . . . .
F005 F 0.0750(3) 0.8256(3) 0.7733(3) 0.0367(9) Uani 1 1 d . . . . .
F006 F 0.4246(2) 0.7585(3) 0.6998(2) 0.0368(8) Uani 1 1 d . . . . .
F007 F 0.0630(3) 0.6672(2) 0.7686(3) 0.0315(9) Uani 1 1 d . . . . .
F008 F 0.4810(2) 0.7584(3) 0.8530(2) 0.0381(8) Uani 1 1 d . . . . .
F009 F 0.5594(3) 0.6800(3) 0.7734(3) 0.0374(10) Uani 1 1 d . . . . .
F00A F 0.0014(3) 0.7515(3) 0.6425(2) 0.0452(9) Uani 1 1 d . . . . .
F00B F 0.1596(3) 0.7404(3) 0.7053(3) 0.0443(10) Uani 1 1 d . . . . .
N00C N 0.000000 0.8905(5) 1.000000 0.0250(17) Uani 1 2 d S T P . .
N00D N 0.000000 0.6144(5) 1.000000 0.0194(15) Uani 1 2 d S T P . .
N00E N 0.000000 0.1108(5) 0.500000 0.0270(17) Uani 1 2 d S T P . .
N00F N 0.3067(4) 0.1168(4) 0.7531(4) 0.0249(12) Uani 1 1 d . . . . .
N00G N 0.000000 0.3905(5) 0.500000 0.0214(15) Uani 1 2 d S T P . .
N00H N 0.3138(4) 0.3918(3) 0.7436(3) 0.0223(11) Uani 1 1 d . . . . .
C00I C 0.2445(5) 0.3482(5) 0.5032(4) 0.0299(15) Uani 1 1 d . . . . .
C00J C 0.3122(4) 0.5803(4) 0.7345(4) 0.0252(13) Uani 1 1 d . . . . .
H00J H 0.311934 0.645953 0.731400 0.030 Uiso 1 1 calc R U . . .
C00K C 0.000000 0.4259(6) 1.000000 0.0254(18) Uani 1 2 d S T P . .
H00K H 0.000002 0.360195 1.000001 0.031 Uiso 1 2 calc R U P . .
C00L C 0.3755(4) 0.4340(4) 0.7108(4) 0.0252(13) Uani 1 1 d . . . . .
H00L H 0.417889 0.398513 0.690680 0.030 Uiso 1 1 calc R U . . .
C00M C 0.0232(4) 0.4350(4) 0.5778(4) 0.0235(12) Uani 1 1 d . . . . .
H00M H 0.039263 0.400875 0.632098 0.028 Uiso 1 1 calc R U . . .
N00N N 0.2106(4) 0.4146(4) 0.5171(4) 0.0380(13) Uani 1 1 d . . . . .
C00O C 0.2573(4) 0.0779(4) 0.8008(4) 0.0285(13) Uani 1 1 d . . . . .
H00O H 0.227242 0.115971 0.832576 0.034 Uiso 1 1 calc R U . . .
C00P C 0.0162(4) 0.4742(4) 0.9307(4) 0.0253(12) Uani 1 1 d . . . . .
H00P H 0.027580 0.441704 0.882730 0.030 Uiso 1 1 calc R U . . .
C00Q C -0.0203(5) 0.9370(4) 1.0645(5) 0.0299(14) Uani 1 1 d . . . . .
H00Q H -0.034638 0.903263 1.110188 0.036 Uiso 1 1 calc R U . . .
C00R C 0.3469(5) -0.0305(4) 0.7110(4) 0.0279(13) Uani 1 1 d . . . . .
H00R H 0.378534 -0.066945 0.679491 0.033 Uiso 1 1 calc R U . . .
N00S N 0.2427(4) 0.5793(5) 0.9852(4) 0.0442(14) Uani 1 1 d . . . . .
C00T C 0.0159(4) 0.5701(4) 0.9311(4) 0.0230(12) Uani 1 1 d . . . . .
H00T H 0.026668 0.603918 0.883658 0.028 Uiso 1 1 calc R U . . .
C00U C 0.000000 0.5793(6) 0.500000 0.033(2) Uani 1 2 d S T P . .
H00U H 0.000000 0.645043 0.500000 0.039 Uiso 1 2 calc R U P . .
C00V C 0.2482(4) 0.5342(4) 0.7667(4) 0.0268(12) Uani 1 1 d . . . . .
H00V H 0.203703 0.567959 0.785492 0.032 Uiso 1 1 calc R U . . .
C00W C -0.0473(5) -0.0311(4) 0.4228(4) 0.0313(14) Uani 1 1 d . . . . .
H00W H -0.079673 -0.063257 0.369328 0.038 Uiso 1 1 calc R U . . .
C00X C 0.2495(5) -0.0181(4) 0.8042(4) 0.0310(13) Uani 1 1 d . . . . .
H00X H 0.213517 -0.045655 0.837185 0.037 Uiso 1 1 calc R U . . .
C00Y C 0.0240(5) 0.5302(4) 0.5802(4) 0.0285(13) Uani 1 1 d . . . . .
H00Y H 0.040692 0.561979 0.635763 0.034 Uiso 1 1 calc R U . . .
C00Z C 0.2506(4) 0.4383(4) 0.7710(4) 0.0265(13) Uani 1 1 d . . . . .
H00Z H 0.207889 0.405688 0.793148 0.032 Uiso 1 1 calc R U . . .
C010 C 0.3520(4) 0.0654(4) 0.7098(4) 0.0268(13) Uani 1 1 d . . . . .
H010 H 0.388058 0.094663 0.677835 0.032 Uiso 1 1 calc R U . . .
C011 C 0.3767(4) 0.5293(4) 0.7067(4) 0.0266(13) Uani 1 1 d . . . . .
H011 H 0.420959 0.559987 0.685227 0.032 Uiso 1 1 calc R U . . .
C012 C 0.000000 -0.0796(7) 0.500000 0.030(2) Uani 1 2 d S T P . .
H012 H 0.000000 -0.145359 0.499999 0.036 Uiso 1 2 calc R U P . .
C013 C -0.0212(5) 1.0323(5) 1.0673(5) 0.0340(15) Uani 1 1 d . . . . .
H013 H -0.035958 1.063986 1.113919 0.041 Uiso 1 1 calc R U . . .
C014 C 0.2586(5) 0.6530(5) 0.9703(5) 0.0383(16) Uani 1 1 d . . . . .
C015 C 0.2872(4) 0.2608(6) 0.4858(4) 0.0403(15) Uani 1 1 d . . . . .
H01A H 0.350965 0.255230 0.528833 0.048 Uiso 1 1 calc R U . . .
H01B H 0.292597 0.262941 0.424815 0.048 Uiso 1 1 calc R U . . .
C016 C -0.0467(5) 0.0645(4) 0.4248(4) 0.0302(14) Uani 1 1 d . . . . .
H016 H -0.079634 0.098058 0.372538 0.036 Uiso 1 1 calc R U . . .
C017 C 0.000000 1.0806(6) 1.000000 0.031(2) Uani 1 2 d S T P . .
H017 H 0.000002 1.146354 1.000000 0.037 Uiso 1 2 calc R U P . .
B018 B 0.5051(4) 0.7578(5) 0.7747(4) 0.0242(11) Uani 1 1 d . . . . .
C019 C 0.2950(5) -0.0724(5) 0.7588(4) 0.0324(14) Uani 1 1 d . . . . .
H019 H 0.290717 -0.137937 0.760348 0.039 Uiso 1 1 calc R U . . .
B01A B 0.0759(4) 0.7458(5) 0.7232(4) 0.0253(13) Uani 1 1 d . . . . .
C01B C 0.2635(6) 0.8160(6) 1.0172(6) 0.052(2) Uani 1 1 d . . . . .
H01F H 0.276663 0.878950 1.001393 0.078 Uiso 1 1 calc R U . . .
H01G H 0.306218 0.800273 1.076559 0.078 Uiso 1 1 calc R U . . .
H01H H 0.198884 0.812619 1.018033 0.078 Uiso 1 1 calc R U . . .
C01C C 0.2766(7) 0.7493(7) 0.9497(5) 0.065(2) Uani 1 1 d . . . . .
H01I H 0.233793 0.765939 0.889786 0.079 Uiso 1 1 calc R U . . .
H01J H 0.341411 0.754380 0.947822 0.079 Uiso 1 1 calc R U . . .
C01D C 0.2301(5) 0.1756(5) 0.4939(5) 0.0380(17) Uani 1 1 d . . . . .
H01C H 0.167403 0.179987 0.450261 0.057 Uiso 1 1 calc R U . . .
H01D H 0.225239 0.172741 0.554441 0.057 Uiso 1 1 calc R U . . .
H01E H 0.261066 0.119697 0.482318 0.057 Uiso 1 1 calc R U . . .

loop_
_atom_site_aniso_label
_atom_site_aniso_U_11
_atom_site_aniso_U_22
_atom_site_aniso_U_33
_atom_site_aniso_U_23
_atom_site_aniso_U_13
_atom_site_aniso_U_12
Cl01 0.0289(9) 0.0162(9) 0.0284(8) 0.000 0.0136(7) 0.000
Cl02 0.0282(9) 0.0182(9) 0.0215(8) 0.000 0.0055(7) 0.000
Cl03 0.0289(6) 0.0184(6) 0.0260(6) 0.0008(6) 0.0086(5) 0.0008(6)
F004 0.042(2) 0.0234(19) 0.036(2) -0.0015(16) 0.0187(18) -0.0099(17)
F005 0.042(2) 0.0263(18) 0.042(2) -0.0085(17) 0.0130(18) 0.0056(17)
F006 0.0360(18) 0.0297(18) 0.0376(17) -0.0016(19) 0.0017(14) -0.0067(19)
F007 0.042(2) 0.0249(19) 0.032(2) 0.0095(15) 0.0183(17) 0.0007(16)
F008 0.061(2) 0.0279(18) 0.0343(17) -0.0014(19) 0.0282(16) -0.006(2)
F009 0.043(2) 0.0236(18) 0.048(3) 0.0007(18) 0.018(2) 0.0085(18)
F00A 0.061(2) 0.032(2) 0.0314(17) -0.001(2) -0.0011(16) 0.004(2)
F00B 0.048(2) 0.029(2) 0.074(3) 0.0043(19) 0.044(2) 0.0020(18)
N00C 0.037(5) 0.018(3) 0.017(4) 0.000 0.005(3) 0.000
N00D 0.011(3) 0.016(3) 0.029(4) 0.000 0.004(3) 0.000
N00E 0.036(5) 0.018(4) 0.034(4) 0.000 0.020(4) 0.000
N00F 0.029(3) 0.017(2) 0.030(3) 0.0019(19) 0.011(2) 0.002(2)
N00G 0.026(4) 0.014(3) 0.027(4) 0.000 0.012(3) 0.000
N00H 0.027(3) 0.017(2) 0.021(3) 0.0004(19) 0.004(2) 0.0011(19)
C00I 0.024(3) 0.039(4) 0.023(3) 0.003(3) 0.002(3) -0.005(3)
C00J 0.022(3) 0.020(3) 0.032(3) 0.000(2) 0.008(2) -0.002(2)
C00K 0.033(5) 0.015(4) 0.026(5) 0.000 0.007(4) 0.000
C00L 0.026(3) 0.024(3) 0.027(3) 0.002(2) 0.011(3) 0.003(2)
C00M 0.031(3) 0.022(3) 0.021(3) -0.001(2) 0.013(2) -0.002(2)
N00N 0.035(3) 0.038(3) 0.039(3) -0.002(3) 0.010(3) -0.005(3)
C00O 0.032(3) 0.027(3) 0.031(3) 0.003(3) 0.017(3) 0.006(3)
C00P 0.024(3) 0.024(3) 0.027(3) -0.004(2) 0.006(2) 0.001(2)
C00Q 0.035(4) 0.025(3) 0.028(3) -0.002(3) 0.008(3) -0.001(3)
C00R 0.037(4) 0.021(3) 0.025(3) -0.003(2) 0.009(3) 0.003(3)
N00S 0.045(4) 0.042(4) 0.040(3) 0.003(3) 0.005(3) 0.001(3)
C00T 0.027(3) 0.026(3) 0.017(3) 0.000(2) 0.009(2) -0.001(2)
C00U 0.044(6) 0.015(4) 0.047(6) 0.000 0.026(5) 0.000
C00V 0.029(3) 0.025(3) 0.030(3) -0.002(2) 0.014(3) 0.004(2)
C00W 0.037(4) 0.028(3) 0.032(3) -0.007(3) 0.015(3) 0.000(3)
C00X 0.034(3) 0.026(3) 0.033(3) 0.007(3) 0.012(3) -0.001(3)
C00Y 0.041(3) 0.022(3) 0.028(3) -0.008(2) 0.018(3) -0.003(3)
C00Z 0.026(3) 0.023(3) 0.033(3) 0.002(2) 0.012(3) -0.004(2)
C010 0.029(3) 0.026(3) 0.026(3) 0.007(2) 0.009(3) 0.002(2)
C011 0.029(3) 0.023(3) 0.032(3) 0.000(2) 0.015(3) -0.004(3)
C012 0.033(5) 0.020(4) 0.041(5) 0.000 0.018(4) 0.000
C013 0.042(4) 0.027(3) 0.031(4) -0.009(3) 0.008(3) 0.002(3)
C014 0.035(4) 0.048(4) 0.031(4) -0.008(3) 0.009(3) -0.007(3)
C015 0.031(3) 0.047(4) 0.045(3) -0.013(4) 0.014(3) -0.001(4)
C016 0.032(3) 0.028(3) 0.031(3) -0.001(3) 0.011(3) 0.001(3)
C017 0.029(5) 0.015(4) 0.038(5) 0.000 -0.004(4) 0.000
B018 0.028(3) 0.017(3) 0.029(3) 0.002(3) 0.011(2) -0.005(3)
C019 0.036(4) 0.022(3) 0.033(4) 0.000(3) 0.002(3) -0.001(3)
B01A 0.034(3) 0.017(3) 0.028(3) 0.000(3) 0.015(3) -0.006(3)
C01B 0.046(5) 0.044(5) 0.061(5) 0.008(4) 0.010(4) 0.002(4)
C01C 0.096(6) 0.049(5) 0.059(5) -0.014(5) 0.034(5) -0.028(6)
C01D 0.041(4) 0.039(4) 0.031(4) 0.001(3) 0.008(3) 0.009(3)

loop_
_atom_type_symbol
_atom_type_description
_atom_type_scat_dispersion_real
_atom_type_scat_dispersion_imag
_atom_type_scat_source
C C 0.0033 0.0016 'International Tables Vol C Tables 4.2.6.8 and 6.1.1.4'
H H 0.0000 0.0000 'International Tables Vol C Tables 4.2.6.8 and 6.1.1.4'
B B 0.0013 0.0007 'International Tables Vol C Tables 4.2.6.8 and 6.1.1.4'
Cl Cl 0.1484 0.1585 'International Tables Vol C Tables 4.2.6.8 and 6.1.1.4'
F F 0.0171 0.0103 'International Tables Vol C Tables 4.2.6.8 and 6.1.1.4'
N N 0.0061 0.0033 'International Tables Vol C Tables 4.2.6.8 and 6.1.1.4'

loop_
_geom_angle_atom_site_label_1
_geom_angle_atom_site_label_2
_geom_angle_atom_site_label_3
_geom_angle
_geom_angle_site_symmetry_1
_geom_angle_site_symmetry_3
_geom_angle_publ_flag
N00D Cl02 N00C 180.0 . . ?
N00H Cl03 N00F 178.8(2) . . ?
C00Q N00C Cl02 120.3(4) . . ?
C00Q N00C Cl02 120.3(4) 2_557 . ?
C00Q N00C C00Q 119.4(8) . 2_557 ?
C00T N00D Cl02 118.4(4) . . ?
C00T N00D Cl02 118.4(4) 2_557 . ?
C00T N00D C00T 123.2(7) 2_557 . ?
C016 N00E C016 120.5(8) 2_556 . ?
C00O N00F Cl03 118.2(4) . . ?
C010 N00F Cl03 120.4(4) . . ?
C010 N00F C00O 121.4(6) . . ?
C00M N00G Cl01 118.9(4) . . ?
C00M N00G Cl01 118.9(4) 2_556 . ?
C00M N00G C00M 122.2(7) 2_556 . ?
C00L N00H Cl03 119.3(4) . . ?
C00Z N00H Cl03 117.7(4) . . ?
C00Z N00H C00L 123.0(5) . . ?
N00N C00I C015 178.8(8) . . ?
C00V C00J H00J 120.2 . . ?
C00V C00J C011 119.5(6) . . ?
C011 C00J H00J 120.2 . . ?
C00P C00K H00K 120.3 . . ?
C00P C00K H00K 120.3 2_557 . ?
C00P C00K C00P 119.3(8) 2_557 . ?
N00H C00L H00L 120.3 . . ?
N00H C00L C011 119.4(6) . . ?
C011 C00L H00L 120.3 . . ?
N00G C00M H00M 119.8 . . ?
N00G C00M C00Y 120.4(6) . . ?
C00Y C00M H00M 119.8 . . ?
N00F C00O H00O 119.7 . . ?
N00F C00O C00X 120.5(6) . . ?
C00X C00O H00O 119.7 . . ?
C00K C00P H00P 120.0 . . ?
C00K C00P C00T 119.9(6) . . ?
C00T C00P H00P 120.0 . . ?
N00C C00Q H00Q 118.8 . . ?
N00C C00Q C013 122.4(7) . . ?
C013 C00Q H00Q 118.8 . . ?
C010 C00R H00R 120.4 . . ?
C019 C00R H00R 120.4 . . ?
C019 C00R C010 119.2(6) . . ?
N00D C00T C00P 118.8(6) . . ?
N00D C00T H00T 120.6 . . ?
C00P C00T H00T 120.6 . . ?
C00Y C00U H00U 120.6 . . ?
C00Y C00U H00U 120.6 2_556 . ?
C00Y C00U C00Y 118.7(8) 2_556 . ?
C00J C00V H00V 120.5 . . ?
C00Z C00V C00J 119.0(6) . . ?
C00Z C00V H00V 120.5 . . ?
C012 C00W H00W 120.5 . . ?
C016 C00W H00W 120.5 . . ?
C016 C00W C012 119.1(7) . . ?
C00O C00X H00X 120.5 . . ?
C019 C00X C00O 118.9(6) . . ?
C019 C00X H00X 120.5 . . ?
C00M C00Y C00U 119.2(6) . . ?
C00M C00Y H00Y 120.4 . . ?
C00U C00Y H00Y 120.4 . . ?
N00H C00Z C00V 119.6(6) . . ?
N00H C00Z H00Z 120.2 . . ?
C00V C00Z H00Z 120.2 . . ?
N00F C010 C00R 120.6(6) . . ?
N00F C010 H010 119.7 . . ?
C00R C010 H010 119.7 . . ?
C00J C011 H011 120.3 . . ?
C00L C011 C00J 119.5(6) . . ?
C00L C011 H011 120.3 . . ?
C00W C012 C00W 119.4(9) . 2_556 ?
C00W C012 H012 120.3 2_556 . ?
C00W C012 H012 120.3 . . ?
C00Q C013 H013 121.0 . . ?
C00Q C013 C017 118.1(7) . . ?
C017 C013 H013 121.0 . . ?
N00S C014 C01C 178.5(9) . . ?
C00I C015 H01A 109.1 . . ?
C00I C015 H01B 109.1 . . ?
C00I C015 C01D 112.4(5) . . ?
H01A C015 H01B 107.9 . . ?
C01D C015 H01A 109.1 . . ?
C01D C015 H01B 109.1 . . ?
N00E C016 C00W 121.0(6) . . ?
N00E C016 H016 119.5 . . ?
C00W C016 H016 119.5 . . ?
C013 C017 C013 119.6(9) 2_557 . ?
C013 C017 H017 120.2 2_557 . ?
C013 C017 H017 120.2 . . ?
F006 B018 F004 108.7(5) . . ?
F008 B018 F004 108.4(5) . . ?
F008 B018 F006 110.2(4) . . ?
F008 B018 F009 109.7(5) . . ?
F009 B018 F004 109.2(4) . . ?
F009 B018 F006 110.5(5) . . ?
C00R C019 H019 120.3 . . ?
C00X C019 C00R 119.4(6) . . ?
C00X C019 H019 120.3 . . ?
F005 B01A F00A 108.2(5) . . ?
F007 B01A F005 110.7(4) . . ?
F007 B01A F00A 108.1(5) . . ?
F00B B01A F005 109.6(5) . . ?
F00B B01A F007 110.3(5) . . ?
F00B B01A F00A 109.8(5) . . ?
H01F C01B H01G 109.5 . . ?
H01F C01B H01H 109.5 . . ?
H01G C01B H01H 109.5 . . ?
C01C C01B H01F 109.5 . . ?
C01C C01B H01G 109.5 . . ?
C01C C01B H01H 109.5 . . ?
C014 C01C C01B 112.1(7) . . ?
C014 C01C H01I 109.2 . . ?
C014 C01C H01J 109.2 . . ?
C01B C01C H01I 109.2 . . ?
C01B C01C H01J 109.2 . . ?
H01I C01C H01J 107.9 . . ?
C015 C01D H01C 109.5 . . ?
C015 C01D H01D 109.5 . . ?
C015 C01D H01E 109.5 . . ?
H01C C01D H01D 109.5 . . ?
H01C C01D H01E 109.5 . . ?
H01D C01D H01E 109.5 . . ?

loop_
_geom_bond_atom_site_label_1
_geom_bond_atom_site_label_2
_geom_bond_distance
_geom_bond_site_symmetry_2
_geom_bond_publ_flag
Cl01 N00G 1.803(7) . ?
Cl02 N00C 2.123(7) . ?
Cl02 N00D 1.869(7) . ?
Cl03 N00F 2.090(5) . ?
Cl03 N00H 1.892(5) . ?
F004 B018 1.419(8) . ?
F005 B01A 1.401(7) . ?
F006 B018 1.400(6) . ?
F007 B01A 1.390(7) . ?
F008 B018 1.393(6) . ?
F009 B018 1.395(8) . ?
F00A B01A 1.408(7) . ?
F00B B01A 1.380(7) . ?
N00C C00Q 1.332(7) . ?
N00C C00Q 1.332(8) 2_557 ?
N00D C00T 1.345(7) 2_557 ?
N00D C00T 1.345(7) . ?
N00E C016 1.349(8) . ?
N00E C016 1.349(8) 2_556 ?
N00F C00O 1.339(8) . ?
N00F C010 1.334(8) . ?
N00G C00M 1.329(7) 2_556 ?
N00G C00M 1.329(7) . ?
N00H C00L 1.346(8) . ?
N00H C00Z 1.344(8) . ?
C00I N00N 1.142(9) . ?
C00I C015 1.483(11) . ?
C00J H00J 0.9500 . ?
C00J C00V 1.395(9) . ?
C00J C011 1.397(8) . ?
C00K H00K 0.9500 . ?
C00K C00P 1.382(8) 2_557 ?
C00K C00P 1.382(8) . ?
C00L H00L 0.9500 . ?
C00L C011 1.379(8) . ?
C00M H00M 0.9500 . ?
C00M C00Y 1.376(8) . ?
C00O H00O 0.9500 . ?
C00O C00X 1.395(9) . ?
C00P H00P 0.9500 . ?
C00P C00T 1.386(9) . ?
C00Q H00Q 0.9500 . ?
C00Q C013 1.378(9) . ?
C00R H00R 0.9500 . ?
C00R C010 1.389(8) . ?
C00R C019 1.386(9) . ?
N00S C014 1.134(10) . ?
C00T H00T 0.9500 . ?
C00U H00U 0.9500 . ?
C00U C00Y 1.394(8) 2_556 ?
C00U C00Y 1.394(8) . ?
C00V H00V 0.9500 . ?
C00V C00Z 1.388(8) . ?
C00W H00W 0.9500 . ?
C00W C012 1.390(8) . ?
C00W C016 1.383(9) . ?
C00X H00X 0.9500 . ?
C00X C019 1.383(9) . ?
C00Y H00Y 0.9500 . ?
C00Z H00Z 0.9500 . ?
C010 H010 0.9500 . ?
C011 H011 0.9500 . ?
C012 H012 0.9500 . ?
C013 H013 0.9500 . ?
C013 C017 1.390(9) . ?
C014 C01C 1.475(13) . ?
C015 H01A 0.9900 . ?
C015 H01B 0.9900 . ?
C015 C01D 1.532(11) . ?
C016 H016 0.9500 . ?
C017 H017 0.9500 . ?
C019 H019 0.9500 . ?
C01B H01F 0.9800 . ?
C01B H01G 0.9800 . ?
C01B H01H 0.9800 . ?
C01B C01C 1.496(12) . ?
C01C H01I 0.9900 . ?
C01C H01J 0.9900 . ?
C01D H01C 0.9800 . ?
C01D H01D 0.9800 . ?
C01D H01E 0.9800 . ?

loop_
_geom_torsion_atom_site_label_1
_geom_torsion_atom_site_label_2
_geom_torsion_atom_site_label_3
_geom_torsion_atom_site_label_4
_geom_torsion
_geom_torsion_site_symmetry_1
_geom_torsion_site_symmetry_2
_geom_torsion_site_symmetry_3
_geom_torsion_site_symmetry_4
_geom_torsion_publ_flag
Cl01 N00G C00M C00Y 179.9(5) . . . . ?
Cl02 N00C C00Q C013 -180.0(5) . . . . ?
Cl02 N00D C00T C00P 179.9(4) . . . . ?
Cl03 N00F C00O C00X 178.2(5) . . . . ?
Cl03 N00F C010 C00R -178.4(5) . . . . ?
Cl03 N00H C00L C011 179.5(5) . . . . ?
Cl03 N00H C00Z C00V -178.5(5) . . . . ?
N00C C00Q C013 C017 -0.1(11) . . . . ?
N00F C00O C00X C019 1.1(10) . . . . ?
N00G C00M C00Y C00U 0.2(9) . . . . ?
N00H C00L C011 C00J -1.7(10) . . . . ?
C00J C00V C00Z N00H -0.4(10) . . . . ?
C00K C00P C00T N00D 0.3(9) . . . . ?
C00L N00H C00Z C00V -0.7(10) . . . . ?
C00M N00G C00M C00Y -0.1(5) 2_556 . . . ?
C00O N00F C010 C00R 1.8(10) . . . . ?
C00O C00X C019 C00R -0.1(10) . . . . ?
C00P C00K C00P C00T -0.1(4) 2_557 . . . ?
C00Q N00C C00Q C013 0.0(5) 2_557 . . . ?
C00Q C013 C017 C013 0.0(5) . . . 2_557 ?
C00T N00D C00T C00P -0.1(4) 2_557 . . . ?
C00V C00J C011 C00L 0.6(10) . . . . ?
C00Y C00U C00Y C00M -0.1(4) 2_556 . . . ?
C00Z N00H C00L C011 1.7(10) . . . . ?
C010 N00F C00O C00X -2.0(10) . . . . ?
C010 C00R C019 C00X 0.0(10) . . . . ?
C011 C00J C00V C00Z 0.4(9) . . . . ?
C012 C00W C016 N00E 0.9(9) . . . . ?
C016 N00E C016 C00W -0.4(5) 2_556 . . . ?
C016 C00W C012 C00W -0.4(4) . . . 2_556 ?
C019 C00R C010 N00F -0.8(10) . . . . ?

loop_
_twin_individual_id
_twin_individual_mass_fraction_refined
1 0.50(12)
2 0.50(12)
